data_4107596
loop_
_publ_author_name
'Kai Abersfelder'
'David Scheschkewitz'

_publ_contact_author_address
;
Dr. David Scheschkewitz
Institute for Inorganic Chemistry
Julius-Maximilians-University
Am Hubland
97074 W\"urzburg
GERMANY
;
_publ_contact_author_email scheschkewitz@mail.uni-wuerzburg.de
_publ_contact_author_fax +49-931-888-4623
_publ_contact_author_name 'Dr. David Scheschkewitz'
_publ_contact_author_phone +49-931-888-4788
_publ_section_title
;
 Syntheses of Trisila Analogues of Allyl Chlorides and Their
 Transformations to Chlorocyclotrisilanes, Cyclotrisilanides, and a
 Trisilaindane
;
_journal_name_full 'Journal of the American Chemical Society'
_journal_page_first 4114
_journal_page_last 4121
_journal_paper_doi 10.1021/ja711169w
_journal_volume 130
_journal_year 2008
_chemical_formula_moiety 'C47 H75 Cl Si3'
_chemical_formula_sum 'C47 H75 Cl Si3'
_chemical_formula_weight 759.79
_chemical_name_common Tip3Me2-Chlorocyclotrisilan
_chemical_name_systematic
; 
 rac-1-Chloro-1,2,2-tris(2,4,6-triisopropylpheny)-3,3-methyl- 
 cyclotrisilan 
;
_space_group_IT_number 2
_symmetry_cell_setting triclinic
_symmetry_space_group_name_Hall '-P 1'
_symmetry_space_group_name_H-M 'P -1'
_atom_sites_solution_hydrogens geom
_atom_sites_solution_primary direct
_atom_sites_solution_secondary difmap
_audit_creation_method SHELXL-97
_cell_angle_alpha 69.9970(10)
_cell_angle_beta 75.5690(10)
_cell_angle_gamma 89.749(2)
_cell_formula_units_Z 4
_cell_length_a 14.1350(10)
_cell_length_b 17.7858(13)
_cell_length_c 20.6446(15)
_cell_measurement_reflns_used 6982
_cell_measurement_temperature 173(2)
_cell_measurement_theta_max 30.03
_cell_measurement_theta_min 2.65
_cell_volume 4704.4(6)
_computing_cell_refinement 'Bruker SMART'
_computing_data_collection 'Bruker SMART'
_computing_data_reduction 'Bruker SAINT'
_computing_molecular_graphics ORTEP-3
_computing_publication_material POV-RAY
_computing_structure_refinement 'Bruker SHELXTL'
_computing_structure_solution 'Bruker SHELXTL'
_diffrn_ambient_temperature 173(2)
_diffrn_measured_fraction_theta_full 0.999
_diffrn_measured_fraction_theta_max 0.999
_diffrn_measurement_device_type 'CCD area detector'
_diffrn_measurement_method 'phi and omega scans'
_diffrn_radiation_monochromator graphite
_diffrn_radiation_source 'sealed tube'
_diffrn_radiation_type MoK\a
_diffrn_radiation_wavelength 0.71073
_diffrn_reflns_av_R_equivalents 0.0350
_diffrn_reflns_av_sigmaI/netI 0.0491
_diffrn_reflns_limit_h_max 16
_diffrn_reflns_limit_h_min -16
_diffrn_reflns_limit_k_max 21
_diffrn_reflns_limit_k_min -21
_diffrn_reflns_limit_l_max 24
_diffrn_reflns_limit_l_min -24
_diffrn_reflns_number 37758
_diffrn_reflns_theta_full 25.03
_diffrn_reflns_theta_max 25.03
_diffrn_reflns_theta_min 1.60
_exptl_absorpt_coefficient_mu 0.187
_exptl_absorpt_correction_T_max 0.96
_exptl_absorpt_correction_T_min 0.746448
_exptl_absorpt_correction_type multi-scan
_exptl_absorpt_process_details SADABS
_exptl_crystal_colour colorless
_exptl_crystal_density_diffrn 1.073
_exptl_crystal_description brick
_exptl_crystal_F_000 1664
_exptl_crystal_size_max 0.30
_exptl_crystal_size_mid 0.24
_exptl_crystal_size_min 0.24
_refine_diff_density_max 0.593
_refine_diff_density_min -0.299
_refine_diff_density_rms 0.056
_refine_ls_extinction_method none
_refine_ls_goodness_of_fit_ref 1.123
_refine_ls_hydrogen_treatment constr
_refine_ls_matrix_type full
_refine_ls_number_parameters 959
_refine_ls_number_reflns 16623
_refine_ls_number_restraints 0
_refine_ls_restrained_S_all 1.123
_refine_ls_R_factor_all 0.0794
_refine_ls_R_factor_gt 0.0645
_refine_ls_shift/su_max 0.001
_refine_ls_shift/su_mean 0.000
_refine_ls_structure_factor_coef Fsqd
_refine_ls_weighting_details 'calc w=1/[\s^2^(Fo^2^)+(0.0545P)^2^+3.7714P] where P=(Fo^2^+2Fc^2^)/3'
_refine_ls_weighting_scheme calc
_refine_ls_wR_factor_gt 0.1419
_refine_ls_wR_factor_ref 0.1483
_reflns_number_gt 13758
_reflns_number_total 16623
_reflns_threshold_expression >2sigma(I)
_cod_data_source_file ja711169w-file004.cif
_cod_data_source_block sad
_cod_database_code 4107596

loop_
_symmetry_equiv_pos_as_xyz
'x, y, z'
'-x, -y, -z'

loop_
_atom_site_label
_atom_site_type_symbol
_atom_site_fract_x
_atom_site_fract_y
_atom_site_fract_z
_atom_site_U_iso_or_equiv
_atom_site_adp_type
_atom_site_occupancy
_atom_site_symmetry_multiplicity
_atom_site_calc_flag
_atom_site_refinement_flags
Si1 Si 0.17921(5) 0.51319(4) 0.21540(4) 0.02406(17) Uani 1 1 d .
Si2 Si 0.22113(5) 0.38454(4) 0.21570(4) 0.02518(17) Uani 1 1 d .
Si3 Si 0.23577(6) 0.49500(5) 0.10741(4) 0.03042(18) Uani 1 1 d .
Cl1 Cl 0.02734(5) 0.49685(5) 0.22983(4) 0.03595(18) Uani 1 1 d .
C1 C 0.20073(19) 0.59335(16) 0.25230(14) 0.0258(6) Uani 1 1 d .
C2 C 0.1727(2) 0.57651(16) 0.32685(14) 0.0280(6) Uani 1 1 d .
C3 C 0.1866(2) 0.63693(18) 0.35339(16) 0.0360(7) Uani 1 1 d .
H3A H 0.1667 0.6251 0.4036 0.043 Uiso 1 1 calc R
C4 C 0.2279(2) 0.71301(17) 0.30951(16) 0.0336(7) Uani 1 1 d .
C5 C 0.2552(2) 0.72900(17) 0.23646(16) 0.0325(6) Uani 1 1 d .
H5A H 0.2838 0.7812 0.2054 0.039 Uiso 1 1 calc R
C6 C 0.24228(19) 0.67149(16) 0.20680(15) 0.0274(6) Uani 1 1 d .
C7 C 0.1242(2) 0.49548(17) 0.37998(15) 0.0339(7) Uani 1 1 d .
H7A H 0.1338 0.4560 0.3546 0.041 Uiso 1 1 calc R
C8 C 0.0138(2) 0.49980(19) 0.40645(16) 0.0396(7) Uani 1 1 d .
H8A H -0.0151 0.5158 0.3657 0.059 Uiso 1 1 calc R
H8B H 0.0025 0.5394 0.4303 0.059 Uiso 1 1 calc R
H8C H -0.0166 0.4470 0.4403 0.059 Uiso 1 1 calc R
C9 C 0.1692(3) 0.4648(2) 0.44320(16) 0.0456(8) Uani 1 1 d .
H9A H 0.2392 0.4598 0.4258 0.068 Uiso 1 1 calc R
H9B H 0.1363 0.4122 0.4756 0.068 Uiso 1 1 calc R
H9C H 0.1610 0.5028 0.4688 0.068 Uiso 1 1 calc R
C10 C 0.2456(2) 0.77718(19) 0.34015(18) 0.0412(8) Uani 1 1 d .
H10A H 0.2651 0.8295 0.2994 0.049 Uiso 1 1 calc R
C11 C 0.1541(3) 0.7875(2) 0.3925(2) 0.0564(10) Uani 1 1 d .
H11A H 0.1678 0.8312 0.4084 0.085 Uiso 1 1 calc R
H11B H 0.1346 0.7375 0.4338 0.085 Uiso 1 1 calc R
H11C H 0.1008 0.8003 0.3689 0.085 Uiso 1 1 calc R
C12 C 0.3297(3) 0.7582(2) 0.3757(2) 0.0570(10) Uani 1 1 d .
H12A H 0.3890 0.7542 0.3409 0.085 Uiso 1 1 calc R
H12B H 0.3124 0.7071 0.4159 0.085 Uiso 1 1 calc R
H12C H 0.3417 0.8012 0.3930 0.085 Uiso 1 1 calc R
C13 C 0.2699(2) 0.69581(17) 0.12584(15) 0.0348(7) Uani 1 1 d .
H13A H 0.2853 0.6456 0.1152 0.042 Uiso 1 1 calc R
C14 C 0.1845(3) 0.7259(3) 0.0964(2) 0.0828(15) Uani 1 1 d .
H14A H 0.1278 0.6860 0.1211 0.124 Uiso 1 1 calc R
H14B H 0.2017 0.7348 0.0452 0.124 Uiso 1 1 calc R
H14C H 0.1684 0.7765 0.1038 0.124 Uiso 1 1 calc R
C15 C 0.3610(3) 0.7543(3) 0.0876(2) 0.0728(13) Uani 1 1 d .
H15A H 0.3834 0.7568 0.0380 0.109 Uiso 1 1 calc R
H15B H 0.4129 0.7360 0.1117 0.109 Uiso 1 1 calc R
H15C H 0.3456 0.8078 0.0885 0.109 Uiso 1 1 calc R
C16 C 0.35209(19) 0.35657(16) 0.21386(15) 0.0287(6) Uani 1 1 d .
C17 C 0.4156(2) 0.38602(16) 0.24429(15) 0.0306(6) Uani 1 1 d .
C18 C 0.5124(2) 0.36534(18) 0.23494(17) 0.0379(7) Uani 1 1 d .
H18A H 0.5550 0.3871 0.2545 0.045 Uiso 1 1 calc R
C19 C 0.5486(2) 0.31503(19) 0.19878(18) 0.0415(8) Uani 1 1 d .
C20 C 0.4848(2) 0.28426(19) 0.17063(18) 0.0418(8) Uani 1 1 d .
H20A H 0.5074 0.2478 0.1469 0.050 Uiso 1 1 calc R
C21 C 0.3888(2) 0.30531(17) 0.17621(16) 0.0337(7) Uani 1 1 d .
C22 C 0.3868(2) 0.44160(18) 0.28632(16) 0.0340(7) Uani 1 1 d .
H22A H 0.3139 0.4425 0.2971 0.041 Uiso 1 1 calc R
C23 C 0.4318(2) 0.52708(19) 0.2428(2) 0.0485(9) Uani 1 1 d .
H23A H 0.4144 0.5452 0.1971 0.073 Uiso 1 1 calc R
H23B H 0.5033 0.5286 0.2339 0.073 Uiso 1 1 calc R
H23C H 0.4067 0.5625 0.2693 0.073 Uiso 1 1 calc R
C24 C 0.4141(3) 0.4123(2) 0.35759(19) 0.0522(9) Uani 1 1 d .
H24A H 0.3847 0.3572 0.3853 0.078 Uiso 1 1 calc R
H24B H 0.3894 0.4475 0.3845 0.078 Uiso 1 1 calc R
H24C H 0.4855 0.4134 0.3486 0.078 Uiso 1 1 calc R
C25 C 0.6535(2) 0.2919(2) 0.1925(2) 0.0525(9) Uani 1 1 d .
H25A H 0.6913 0.3342 0.2000 0.063 Uiso 1 1 calc R
C26 C 0.6572(3) 0.2140(3) 0.2501(2) 0.0697(12) Uani 1 1 d .
H26A H 0.6263 0.2177 0.2968 0.105 Uiso 1 1 calc R
H26B H 0.7257 0.2026 0.2473 0.105 Uiso 1 1 calc R
H26C H 0.6221 0.1707 0.2438 0.105 Uiso 1 1 calc R
C27 C 0.7031(3) 0.2905(2) 0.1187(2) 0.0640(11) Uani 1 1 d .
H27A H 0.7726 0.2825 0.1151 0.096 Uiso 1 1 calc R
H27B H 0.6972 0.3417 0.0825 0.096 Uiso 1 1 calc R
H27C H 0.6714 0.2466 0.1110 0.096 Uiso 1 1 calc R
C28 C 0.3285(2) 0.27159(18) 0.13934(18) 0.0401(7) Uani 1 1 d .
H28A H 0.2648 0.2966 0.1434 0.048 Uiso 1 1 calc R
C29 C 0.3054(3) 0.1814(2) 0.1757(2) 0.0608(10) Uani 1 1 d .
H29A H 0.2655 0.1693 0.2249 0.091 Uiso 1 1 calc R
H29B H 0.3666 0.1555 0.1763 0.091 Uiso 1 1 calc R
H29C H 0.2690 0.1612 0.1495 0.091 Uiso 1 1 calc R
C30 C 0.3793(3) 0.2939(2) 0.0596(2) 0.0618(10) Uani 1 1 d .
H30A H 0.3992 0.3516 0.0385 0.093 Uiso 1 1 calc R
H30B H 0.3338 0.2802 0.0356 0.093 Uiso 1 1 calc R
H30C H 0.4373 0.2639 0.0538 0.093 Uiso 1 1 calc R
C31 C 0.12544(19) 0.29389(16) 0.26180(15) 0.0289(6) Uani 1 1 d .
C32 C 0.0622(2) 0.26958(17) 0.22746(17) 0.0353(7) Uani 1 1 d .
C33 C -0.0021(2) 0.2010(2) 0.26472(19) 0.0490(9) Uani 1 1 d .
H33A H -0.0437 0.1856 0.2408 0.059 Uiso 1 1 calc R
C34 C -0.0085(3) 0.1546(2) 0.3339(2) 0.0542(9) Uani 1 1 d .
C35 C 0.0529(3) 0.1784(2) 0.36760(19) 0.0505(9) Uani 1 1 d .
H35A H 0.0496 0.1471 0.4158 0.061 Uiso 1 1 calc R
C36 C 0.1192(2) 0.24662(17) 0.33340(16) 0.0344(7) Uani 1 1 d .
C37 C 0.0595(2) 0.31341(19) 0.15097(18) 0.0440(8) Uani 1 1 d .
H37A H 0.1128 0.3584 0.1294 0.053 Uiso 1 1 calc R
C38 C -0.0378(3) 0.3504(2) 0.1484(2) 0.0602(10) Uani 1 1 d .
H38A H -0.0466 0.3877 0.1746 0.090 Uiso 1 1 calc R
H38B H -0.0918 0.3077 0.1703 0.090 Uiso 1 1 calc R
H38C H -0.0375 0.3795 0.0985 0.090 Uiso 1 1 calc R
C39 C 0.0785(3) 0.2599(2) 0.1055(2) 0.0606(10) Uani 1 1 d .
H39A H 0.1393 0.2343 0.1098 0.091 Uiso 1 1 calc R
H39B H 0.0846 0.2926 0.0554 0.091 Uiso 1 1 calc R
H39C H 0.0237 0.2184 0.1223 0.091 Uiso 1 1 calc R
C40 C -0.0840(3) 0.0819(3) 0.3720(3) 0.0792(14) Uani 1 1 d .
H40A H -0.0937 0.0645 0.3327 0.095 Uiso 1 1 calc R
C41 C -0.1816(4) 0.1073(3) 0.4011(4) 0.131(3) Uani 1 1 d .
H41A H -0.2314 0.0617 0.4190 0.196 Uiso 1 1 calc R
H41B H -0.1990 0.1513 0.3632 0.196 Uiso 1 1 calc R
H41C H -0.1783 0.1256 0.4403 0.196 Uiso 1 1 calc R
C42 C -0.0506(5) 0.0127(3) 0.4187(3) 0.129(3) Uani 1 1 d .
H42A H -0.0991 -0.0335 0.4347 0.194 Uiso 1 1 calc R
H42B H -0.0421 0.0240 0.4602 0.194 Uiso 1 1 calc R
H42C H 0.0122 0.0005 0.3929 0.194 Uiso 1 1 calc R
C43 C 0.1825(2) 0.26637(17) 0.37618(16) 0.0383(7) Uani 1 1 d .
H43A H 0.2152 0.3219 0.3486 0.046 Uiso 1 1 calc R
C44 C 0.2624(3) 0.2089(2) 0.3851(2) 0.0535(9) Uani 1 1 d .
H44A H 0.3038 0.2133 0.3380 0.080 Uiso 1 1 calc R
H44B H 0.2322 0.1537 0.4106 0.080 Uiso 1 1 calc R
H44C H 0.3025 0.2226 0.4126 0.080 Uiso 1 1 calc R
C45 C 0.1226(3) 0.2652(2) 0.44883(18) 0.0587(10) Uani 1 1 d .
H45A H 0.0705 0.3014 0.4426 0.088 Uiso 1 1 calc R
H45B H 0.1653 0.2829 0.4726 0.088 Uiso 1 1 calc R
H45C H 0.0933 0.2104 0.4782 0.088 Uiso 1 1 calc R
C46 C 0.1529(3) 0.5192(2) 0.04615(16) 0.0438(8) Uani 1 1 d .
H46A H 0.1630 0.5766 0.0175 0.066 Uiso 1 1 calc R
H46B H 0.0845 0.5055 0.0745 0.066 Uiso 1 1 calc R
H46C H 0.1679 0.4880 0.0144 0.066 Uiso 1 1 calc R
C47 C 0.3677(2) 0.5239(2) 0.05505(18) 0.0456(8) Uani 1 1 d .
H47A H 0.3787 0.5824 0.0321 0.068 Uiso 1 1 calc R
H47B H 0.3831 0.4990 0.0184 0.068 Uiso 1 1 calc R
H47C H 0.4102 0.5052 0.0873 0.068 Uiso 1 1 calc R
Si4 Si 0.67430(5) 0.71652(4) 0.21476(4) 0.02528(17) Uani 1 1 d .
Si5 Si 0.71558(5) 0.84522(4) 0.21389(4) 0.02371(17) Uani 1 1 d .
Si6 Si 0.73454(6) 0.81897(5) 0.10632(4) 0.03051(19) Uani 1 1 d .
Cl2 Cl 0.52335(5) 0.72172(4) 0.22390(4) 0.03826(18) Uani 1 1 d .
C51 C 0.69494(19) 0.60737(15) 0.25700(14) 0.0257(6) Uani 1 1 d .
C52 C 0.7396(2) 0.56230(16) 0.21495(15) 0.0288(6) Uani 1 1 d .
C53 C 0.7522(2) 0.48192(17) 0.24859(15) 0.0318(6) Uani 1 1 d .
H53A H 0.7825 0.4521 0.2199 0.038 Uiso 1 1 calc R
C54 C 0.7226(2) 0.44356(17) 0.32173(16) 0.0324(6) Uani 1 1 d .
C55 C 0.6782(2) 0.48832(17) 0.36218(15) 0.0342(7) Uani 1 1 d .
H55A H 0.6566 0.4630 0.4126 0.041 Uiso 1 1 calc R
C56 C 0.6640(2) 0.56903(16) 0.33174(15) 0.0286(6) Uani 1 1 d .
C57 C 0.7728(2) 0.59693(18) 0.13366(16) 0.0403(8) Uani 1 1 d .
H57A H 0.7753 0.6568 0.1191 0.048 Uiso 1 1 calc R
C58 C 0.8737(3) 0.5762(3) 0.10243(18) 0.0573(10) Uani 1 1 d .
H58A H 0.9199 0.5881 0.1267 0.086 Uiso 1 1 calc R
H58B H 0.8953 0.6081 0.0513 0.086 Uiso 1 1 calc R
H58C H 0.8712 0.5189 0.1090 0.086 Uiso 1 1 calc R
C59 C 0.6992(3) 0.5711(4) 0.1017(2) 0.0965(19) Uani 1 1 d .
H59A H 0.6358 0.5908 0.1172 0.145 Uiso 1 1 calc R
H59B H 0.6917 0.5123 0.1176 0.145 Uiso 1 1 calc R
H59C H 0.7223 0.5934 0.0494 0.145 Uiso 1 1 calc R
C60 C 0.7413(2) 0.35638(18) 0.35633(17) 0.0414(8) Uani 1 1 d .
H60A H 0.7624 0.3335 0.3175 0.050 Uiso 1 1 calc R
C61 C 0.6497(3) 0.30547(19) 0.4096(2) 0.0531(9) Uani 1 1 d .
H61A H 0.6648 0.2496 0.4289 0.080 Uiso 1 1 calc R
H61B H 0.5976 0.3080 0.3855 0.080 Uiso 1 1 calc R
H61C H 0.6278 0.3261 0.4487 0.080 Uiso 1 1 calc R
C62 C 0.8245(3) 0.3510(2) 0.3919(2) 0.0654(11) Uani 1 1 d .
H62A H 0.8838 0.3817 0.3565 0.098 Uiso 1 1 calc R
H62B H 0.8373 0.2946 0.4120 0.098 Uiso 1 1 calc R
H62C H 0.8060 0.3732 0.4303 0.098 Uiso 1 1 calc R
C63 C 0.6118(2) 0.61205(17) 0.38121(15) 0.0338(7) Uani 1 1 d .
H63A H 0.6204 0.6710 0.3532 0.041 Uiso 1 1 calc R
C64 C 0.5019(2) 0.5857(2) 0.40697(17) 0.0415(7) Uani 1 1 d .
H64A H 0.4745 0.5981 0.3657 0.062 Uiso 1 1 calc R
H64B H 0.4692 0.6144 0.4380 0.062 Uiso 1 1 calc R
H64C H 0.4917 0.5278 0.4337 0.062 Uiso 1 1 calc R
C65 C 0.6544(3) 0.5982(2) 0.44494(17) 0.0456(8) Uani 1 1 d .
H65A H 0.6151 0.6227 0.4774 0.068 Uiso 1 1 calc R
H65B H 0.7222 0.6226 0.4281 0.068 Uiso 1 1 calc R
H65C H 0.6534 0.5403 0.4703 0.068 Uiso 1 1 calc R
C66 C 0.84687(19) 0.87334(16) 0.21153(15) 0.0273(6) Uani 1 1 d .
C67 C 0.9096(2) 0.81937(17) 0.24282(15) 0.0298(6) Uani 1 1 d .
C68 C 1.0065(2) 0.84623(18) 0.23268(16) 0.0363(7) Uani 1 1 d .
H68A H 1.0488 0.8088 0.2528 0.044 Uiso 1 1 calc R
C69 C 1.0432(2) 0.92441(19) 0.19488(18) 0.0418(8) Uani 1 1 d .
C70 C 0.9817(2) 0.97779(19) 0.16480(18) 0.0437(8) Uani 1 1 d .
H70A H 1.0060 1.0324 0.1388 0.052 Uiso 1 1 calc R
C71 C 0.8848(2) 0.95397(17) 0.17145(16) 0.0336(7) Uani 1 1 d .
C72 C 0.8797(2) 0.73140(17) 0.28741(16) 0.0336(7) Uani 1 1 d .
H72A H 0.8069 0.7224 0.2974 0.040 Uiso 1 1 calc R
C73 C 0.9263(2) 0.67745(19) 0.24656(19) 0.0455(8) Uani 1 1 d .
H73A H 0.9086 0.6927 0.2011 0.068 Uiso 1 1 calc R
H73B H 0.9023 0.6213 0.2751 0.068 Uiso 1 1 calc R
H73C H 0.9978 0.6838 0.2373 0.068 Uiso 1 1 calc R
C74 C 0.9051(2) 0.7066(2) 0.35904(18) 0.0467(8) Uani 1 1 d .
H74A H 0.8742 0.7406 0.3855 0.070 Uiso 1 1 calc R
H74B H 0.9764 0.7130 0.3508 0.070 Uiso 1 1 calc R
H74C H 0.8810 0.6503 0.3868 0.070 Uiso 1 1 calc R
C75 C 1.1487(2) 0.9511(2) 0.1886(2) 0.0572(10) Uani 1 1 d .
H75A H 1.1838 0.9015 0.2023 0.069 Uiso 1 1 calc R
C76 C 1.1509(3) 0.9930(3) 0.2410(3) 0.0842(15) Uani 1 1 d .
H76A H 1.2191 1.0092 0.2367 0.126 Uiso 1 1 calc R
H76B H 1.1209 0.9562 0.2898 0.126 Uiso 1 1 calc R
H76C H 1.1143 1.0406 0.2305 0.126 Uiso 1 1 calc R
C77 C 1.2016(3) 1.0013(3) 0.1149(3) 0.0986(19) Uani 1 1 d .
H77A H 1.2087 0.9693 0.0839 0.148 Uiso 1 1 calc R
H77B H 1.2666 1.0207 0.1145 0.148 Uiso 1 1 calc R
H77C H 1.1645 1.0472 0.0975 0.148 Uiso 1 1 calc R
C78 C 0.8236(2) 1.01729(17) 0.13583(18) 0.0399(7) Uani 1 1 d .
H78A H 0.7608 0.9889 0.1391 0.048 Uiso 1 1 calc R
C79 C 0.7974(3) 1.0760(2) 0.1754(2) 0.0624(11) Uani 1 1 d .
H79A H 0.7580 1.0470 0.2242 0.094 Uiso 1 1 calc R
H79B H 0.7596 1.1172 0.1505 0.094 Uiso 1 1 calc R
H79C H 0.8576 1.1017 0.1768 0.094 Uiso 1 1 calc R
C80 C 0.8726(3) 1.0614(2) 0.0567(2) 0.0619(11) Uani 1 1 d .
H80A H 0.8902 1.0222 0.0329 0.093 Uiso 1 1 calc R
H80B H 0.9319 1.0935 0.0516 0.093 Uiso 1 1 calc R
H80C H 0.8271 1.0967 0.0347 0.093 Uiso 1 1 calc R
C81 C 0.62118(19) 0.90303(15) 0.25699(15) 0.0258(6) Uani 1 1 d .
C82 C 0.6161(2) 0.89800(16) 0.32746(15) 0.0301(6) Uani 1 1 d .
C83 C 0.5525(2) 0.94280(18) 0.35921(16) 0.0369(7) Uani 1 1 d .
H83A H 0.5508 0.9389 0.4065 0.044 Uiso 1 1 calc R
C84 C 0.4914(2) 0.99281(18) 0.32452(16) 0.0369(7) Uani 1 1 d .
C85 C 0.4965(2) 0.99708(18) 0.25574(17) 0.0369(7) Uani 1 1 d .
H85A H 0.4554 1.0313 0.2308 0.044 Uiso 1 1 calc R
C86 C 0.5582(2) 0.95406(16) 0.22122(15) 0.0298(6) Uani 1 1 d .
C87 C 0.6784(2) 0.84508(17) 0.37202(16) 0.0347(7) Uani 1 1 d .
H87A H 0.7101 0.8090 0.3466 0.042 Uiso 1 1 calc R
C88 C 0.6165(3) 0.7922(2) 0.44553(17) 0.0516(9) Uani 1 1 d .
H88A H 0.5634 0.7616 0.4401 0.077 Uiso 1 1 calc R
H88B H 0.5886 0.8261 0.4730 0.077 Uiso 1 1 calc R
H88C H 0.6578 0.7551 0.4707 0.077 Uiso 1 1 calc R
C89 C 0.7597(3) 0.8952(2) 0.3792(2) 0.0529(9) Uani 1 1 d .
H89A H 0.8013 0.9265 0.3317 0.079 Uiso 1 1 calc R
H89B H 0.7995 0.8596 0.4073 0.079 Uiso 1 1 calc R
H89C H 0.7307 0.9318 0.4035 0.079 Uiso 1 1 calc R
C90 C 0.4165(2) 1.0377(2) 0.36035(19) 0.0470(8) Uani 1 1 d .
H90A H 0.4125 1.0903 0.3231 0.056 Uiso 1 1 calc R
C91 C 0.3154(3) 0.9910(3) 0.3860(3) 0.0846(15) Uani 1 1 d .
H91A H 0.2993 0.9815 0.3458 0.127 Uiso 1 1 calc R
H91B H 0.2661 1.0223 0.4051 0.127 Uiso 1 1 calc R
H91C H 0.3163 0.9394 0.4235 0.127 Uiso 1 1 calc R
C92 C 0.4430(3) 1.0558(3) 0.4201(2) 0.0786(14) Uani 1 1 d .
H92A H 0.5082 1.0850 0.4024 0.118 Uiso 1 1 calc R
H92B H 0.4433 1.0053 0.4591 0.118 Uiso 1 1 calc R
H92C H 0.3947 1.0887 0.4377 0.118 Uiso 1 1 calc R
C93 C 0.5544(2) 0.96502(19) 0.14584(16) 0.0378(7) Uani 1 1 d .
H93A H 0.6063 0.9340 0.1267 0.045 Uiso 1 1 calc R
C94 C 0.5750(3) 1.0525(2) 0.09531(18) 0.0537(9) Uani 1 1 d .
H94A H 0.6377 1.0747 0.0963 0.081 Uiso 1 1 calc R
H94B H 0.5224 1.0837 0.1106 0.081 Uiso 1 1 calc R
H94C H 0.5781 1.0552 0.0466 0.081 Uiso 1 1 calc R
C95 C 0.4558(3) 0.9298(2) 0.1463(2) 0.0530(9) Uani 1 1 d .
H95A H 0.4451 0.8730 0.1770 0.079 Uiso 1 1 calc R
H95B H 0.4559 0.9347 0.0976 0.079 Uiso 1 1 calc R
H95C H 0.4032 0.9592 0.1647 0.079 Uiso 1 1 calc R
C96 C 0.6553(3) 0.8465(2) 0.04244(17) 0.0444(8) Uani 1 1 d .
H96A H 0.6772 0.8220 0.0060 0.067 Uiso 1 1 calc R
H96B H 0.6604 0.9051 0.0194 0.067 Uiso 1 1 calc R
H96C H 0.5870 0.8270 0.0686 0.067 Uiso 1 1 calc R
C97 C 0.8675(2) 0.8296(2) 0.05633(18) 0.0462(8) Uani 1 1 d .
H97A H 0.8775 0.7937 0.0287 0.069 Uiso 1 1 calc R
H97B H 0.9078 0.8152 0.0904 0.069 Uiso 1 1 calc R
H97C H 0.8864 0.8852 0.0239 0.069 Uiso 1 1 calc R

loop_
_atom_site_aniso_label
_atom_site_aniso_U_11
_atom_site_aniso_U_22
_atom_site_aniso_U_33
_atom_site_aniso_U_23
_atom_site_aniso_U_13
_atom_site_aniso_U_12
Si1 0.0238(4) 0.0242(4) 0.0240(4) -0.0095(3) -0.0046(3) 0.0024(3)
Si2 0.0229(4) 0.0243(4) 0.0303(4) -0.0117(3) -0.0075(3) 0.0022(3)
Si3 0.0319(4) 0.0318(4) 0.0269(4) -0.0130(3) -0.0029(3) -0.0013(3)
Cl1 0.0251(4) 0.0445(4) 0.0439(4) -0.0217(3) -0.0104(3) 0.0055(3)
C1 0.0220(13) 0.0258(14) 0.0316(15) -0.0118(12) -0.0082(11) 0.0062(11)
C2 0.0282(14) 0.0316(15) 0.0278(15) -0.0145(12) -0.0080(12) 0.0093(12)
C3 0.0420(18) 0.0415(18) 0.0276(16) -0.0152(14) -0.0103(13) 0.0100(14)
C4 0.0362(16) 0.0337(16) 0.0398(18) -0.0197(14) -0.0161(14) 0.0093(13)
C5 0.0334(16) 0.0291(15) 0.0352(17) -0.0106(13) -0.0103(13) 0.0017(12)
C6 0.0267(14) 0.0275(14) 0.0294(15) -0.0110(12) -0.0086(12) 0.0049(11)
C7 0.0410(17) 0.0322(16) 0.0279(16) -0.0135(13) -0.0039(13) 0.0076(13)
C8 0.0416(18) 0.0417(18) 0.0311(17) -0.0110(14) -0.0045(14) 0.0023(14)
C9 0.052(2) 0.0470(19) 0.0310(17) -0.0085(15) -0.0057(15) 0.0160(16)
C10 0.0497(19) 0.0389(18) 0.0462(19) -0.0244(15) -0.0191(16) 0.0073(15)
C11 0.053(2) 0.064(2) 0.075(3) -0.051(2) -0.0195(19) 0.0142(18)
C12 0.052(2) 0.070(3) 0.073(3) -0.049(2) -0.0263(19) 0.0109(19)
C13 0.0453(18) 0.0264(15) 0.0288(16) -0.0085(12) -0.0043(13) -0.0051(13)
C14 0.083(3) 0.121(4) 0.034(2) -0.008(2) -0.025(2) 0.020(3)
C15 0.074(3) 0.085(3) 0.043(2) -0.016(2) 0.004(2) -0.038(2)
C16 0.0251(14) 0.0258(14) 0.0359(16) -0.0116(12) -0.0082(12) 0.0031(11)
C17 0.0252(14) 0.0280(15) 0.0371(17) -0.0111(13) -0.0060(12) 0.0019(11)
C18 0.0284(16) 0.0408(17) 0.051(2) -0.0222(15) -0.0135(14) 0.0033(13)
C19 0.0295(16) 0.0407(18) 0.059(2) -0.0233(16) -0.0121(15) 0.0084(13)
C20 0.0350(17) 0.0412(18) 0.059(2) -0.0316(16) -0.0095(15) 0.0110(14)
C21 0.0314(16) 0.0298(15) 0.0437(18) -0.0178(14) -0.0097(13) 0.0053(12)
C22 0.0213(14) 0.0416(17) 0.0466(18) -0.0246(15) -0.0091(13) 0.0033(12)
C23 0.0348(18) 0.0429(19) 0.076(3) -0.0321(18) -0.0122(17) 0.0045(14)
C24 0.044(2) 0.073(3) 0.058(2) -0.039(2) -0.0228(17) 0.0101(17)
C25 0.0302(17) 0.055(2) 0.086(3) -0.042(2) -0.0146(18) 0.0127(15)
C26 0.058(2) 0.094(3) 0.071(3) -0.039(3) -0.027(2) 0.041(2)
C27 0.0303(18) 0.068(3) 0.075(3) -0.012(2) -0.0010(18) 0.0119(17)
C28 0.0377(17) 0.0383(17) 0.056(2) -0.0287(16) -0.0160(15) 0.0095(14)
C29 0.067(3) 0.043(2) 0.090(3) -0.033(2) -0.037(2) 0.0064(18)
C30 0.070(3) 0.071(3) 0.063(3) -0.042(2) -0.023(2) 0.008(2)
C31 0.0252(14) 0.0225(14) 0.0370(16) -0.0085(12) -0.0074(12) 0.0018(11)
C32 0.0322(16) 0.0296(15) 0.0449(18) -0.0113(14) -0.0140(14) -0.0007(12)
C33 0.046(2) 0.0413(19) 0.060(2) -0.0097(17) -0.0251(17) -0.0094(15)
C34 0.050(2) 0.045(2) 0.059(2) -0.0065(18) -0.0161(18) -0.0130(16)
C35 0.054(2) 0.0410(19) 0.043(2) 0.0017(16) -0.0132(17) -0.0082(16)
C36 0.0356(16) 0.0272(15) 0.0393(18) -0.0090(13) -0.0120(13) 0.0042(12)
C37 0.0474(19) 0.0372(17) 0.051(2) -0.0111(15) -0.0261(16) -0.0077(14)
C38 0.064(2) 0.050(2) 0.079(3) -0.018(2) -0.046(2) 0.0049(18)
C39 0.075(3) 0.057(2) 0.058(2) -0.0209(19) -0.032(2) -0.004(2)
C40 0.079(3) 0.058(3) 0.079(3) 0.004(2) -0.020(3) -0.038(2)
C41 0.088(4) 0.092(4) 0.164(6) -0.045(4) 0.052(4) -0.045(3)
C42 0.161(6) 0.060(3) 0.137(5) 0.027(3) -0.074(5) -0.060(3)
C43 0.0523(19) 0.0257(15) 0.0362(17) -0.0064(13) -0.0168(15) 0.0035(13)
C44 0.064(2) 0.0409(19) 0.065(2) -0.0153(17) -0.038(2) 0.0107(17)
C45 0.085(3) 0.047(2) 0.040(2) -0.0128(17) -0.0139(19) -0.0014(19)
C46 0.054(2) 0.0478(19) 0.0298(17) -0.0125(15) -0.0137(15) 0.0014(16)
C47 0.0381(18) 0.0469(19) 0.0427(19) -0.0172(16) 0.0075(15) -0.0086(15)
Si4 0.0263(4) 0.0236(4) 0.0254(4) -0.0087(3) -0.0055(3) 0.0007(3)
Si5 0.0214(4) 0.0237(4) 0.0267(4) -0.0102(3) -0.0058(3) 0.0023(3)
Si6 0.0352(4) 0.0281(4) 0.0256(4) -0.0094(3) -0.0034(3) 0.0012(3)
Cl2 0.0284(4) 0.0359(4) 0.0479(5) -0.0093(3) -0.0134(3) 0.0001(3)
C51 0.0253(14) 0.0231(14) 0.0292(15) -0.0080(11) -0.0096(11) 0.0000(11)
C52 0.0291(15) 0.0287(15) 0.0292(15) -0.0112(12) -0.0069(12) 0.0012(11)
C53 0.0337(16) 0.0299(15) 0.0334(16) -0.0135(13) -0.0086(13) 0.0047(12)
C54 0.0333(16) 0.0274(15) 0.0354(17) -0.0084(13) -0.0110(13) 0.0025(12)
C55 0.0380(17) 0.0324(16) 0.0255(15) -0.0029(13) -0.0067(13) -0.0038(13)
C56 0.0276(14) 0.0284(15) 0.0281(15) -0.0081(12) -0.0068(12) -0.0037(11)
C57 0.060(2) 0.0292(16) 0.0292(16) -0.0097(13) -0.0081(15) 0.0168(14)
C58 0.048(2) 0.082(3) 0.0347(19) -0.0167(19) -0.0056(16) 0.0066(19)
C59 0.054(3) 0.199(6) 0.040(2) -0.039(3) -0.021(2) 0.019(3)
C60 0.0479(19) 0.0284(16) 0.0420(19) -0.0051(14) -0.0120(15) 0.0051(14)
C61 0.054(2) 0.0277(17) 0.066(2) -0.0013(16) -0.0154(18) -0.0005(15)
C62 0.055(2) 0.044(2) 0.081(3) 0.006(2) -0.029(2) 0.0044(17)
C63 0.0436(17) 0.0278(15) 0.0267(15) -0.0093(12) -0.0040(13) -0.0038(13)
C64 0.0407(18) 0.0455(19) 0.0347(18) -0.0139(15) -0.0037(14) 0.0031(14)
C65 0.053(2) 0.050(2) 0.0328(18) -0.0159(15) -0.0072(15) -0.0082(16)
C66 0.0219(13) 0.0296(15) 0.0305(15) -0.0135(12) -0.0032(11) 0.0020(11)
C67 0.0246(14) 0.0336(15) 0.0335(16) -0.0141(13) -0.0084(12) 0.0035(12)
C68 0.0277(15) 0.0391(17) 0.0408(18) -0.0105(14) -0.0119(13) 0.0030(13)
C69 0.0302(16) 0.0448(19) 0.051(2) -0.0150(16) -0.0134(15) 0.0005(14)
C70 0.0372(18) 0.0318(17) 0.057(2) -0.0105(15) -0.0099(15) -0.0091(14)
C71 0.0261(15) 0.0316(16) 0.0416(18) -0.0132(13) -0.0058(13) 0.0008(12)
C72 0.0250(14) 0.0322(16) 0.0431(18) -0.0108(13) -0.0117(13) 0.0049(12)
C73 0.0395(18) 0.0364(18) 0.064(2) -0.0212(16) -0.0148(16) 0.0102(14)
C74 0.0413(19) 0.050(2) 0.043(2) -0.0057(16) -0.0159(15) 0.0048(15)
C75 0.0333(18) 0.046(2) 0.081(3) -0.0036(19) -0.0207(18) -0.0043(15)
C76 0.070(3) 0.071(3) 0.118(4) -0.021(3) -0.053(3) -0.019(2)
C77 0.037(2) 0.128(4) 0.086(3) 0.020(3) -0.019(2) -0.017(2)
C78 0.0308(16) 0.0272(15) 0.054(2) -0.0071(14) -0.0072(14) -0.0022(12)
C79 0.062(2) 0.0359(19) 0.098(3) -0.030(2) -0.028(2) 0.0138(17)
C80 0.051(2) 0.050(2) 0.059(2) 0.0102(18) -0.0107(18) 0.0048(17)
C81 0.0238(14) 0.0228(14) 0.0325(15) -0.0121(12) -0.0070(12) 0.0018(11)
C82 0.0294(15) 0.0304(15) 0.0338(16) -0.0142(13) -0.0101(12) 0.0033(12)
C83 0.0388(17) 0.0432(18) 0.0333(17) -0.0196(14) -0.0091(13) 0.0089(14)
C84 0.0397(17) 0.0355(17) 0.0389(18) -0.0169(14) -0.0108(14) 0.0116(13)
C85 0.0342(16) 0.0365(17) 0.0448(19) -0.0156(14) -0.0171(14) 0.0139(13)
C86 0.0295(15) 0.0278(15) 0.0327(16) -0.0117(12) -0.0081(12) 0.0063(12)
C87 0.0443(18) 0.0354(16) 0.0356(17) -0.0218(14) -0.0174(14) 0.0167(13)
C88 0.077(3) 0.045(2) 0.0378(19) -0.0169(16) -0.0197(18) 0.0232(18)
C89 0.056(2) 0.058(2) 0.068(2) -0.036(2) -0.0378(19) 0.0180(18)
C90 0.049(2) 0.052(2) 0.048(2) -0.0269(17) -0.0133(16) 0.0225(16)
C91 0.050(2) 0.092(3) 0.121(4) -0.068(3) 0.003(3) 0.018(2)
C92 0.093(3) 0.103(4) 0.078(3) -0.066(3) -0.042(3) 0.062(3)
C93 0.0401(17) 0.0435(18) 0.0379(17) -0.0195(14) -0.0175(14) 0.0194(14)
C94 0.061(2) 0.054(2) 0.039(2) -0.0048(16) -0.0182(17) 0.0119(18)
C95 0.057(2) 0.058(2) 0.061(2) -0.0269(19) -0.0370(19) 0.0160(18)
C96 0.058(2) 0.0461(19) 0.0321(17) -0.0160(15) -0.0143(15) 0.0031(16)
C97 0.0427(19) 0.0466(19) 0.0410(19) -0.0169(16) 0.0055(15) 0.0041(15)

loop_
_atom_type_symbol
_atom_type_description
_atom_type_scat_dispersion_real
_atom_type_scat_dispersion_imag
_atom_type_scat_source
C C 0.0033 0.0016 'International Tables Vol C Tables 4.2.6.8 and 6.1.1.4'
H H 0.0000 0.0000 'International Tables Vol C Tables 4.2.6.8 and 6.1.1.4'
Si Si 0.0817 0.0704 'International Tables Vol C Tables 4.2.6.8 and 6.1.1.4'
Cl Cl 0.1484 0.1585 'International Tables Vol C Tables 4.2.6.8 and 6.1.1.4'

loop_
_geom_angle_atom_site_label_1
_geom_angle_atom_site_label_2
_geom_angle_atom_site_label_3
_geom_angle
C1 Si1 Cl1 107.15(9)
C1 Si1 Si3 135.39(9)
Cl1 Si1 Si3 100.03(4)
C1 Si1 Si2 142.95(9)
Cl1 Si1 Si2 99.03(4)
Si3 Si1 Si2 61.36(3)
C16 Si2 C31 113.16(12)
C16 Si2 Si1 119.84(9)
C31 Si2 Si1 120.52(9)
C16 Si2 Si3 104.95(9)
C31 Si2 Si3 129.73(9)
Si1 Si2 Si3 58.21(3)
C46 Si3 C47 110.76(16)
C46 Si3 Si1 116.93(11)
C47 Si3 Si1 120.65(11)
C46 Si3 Si2 129.29(11)
C47 Si3 Si2 111.13(12)
Si1 Si3 Si2 60.42(3)
C2 C1 C6 118.5(2)
C2 C1 Si1 120.0(2)
C6 C1 Si1 121.5(2)
C3 C2 C1 119.5(3)
C3 C2 C7 118.0(2)
C1 C2 C7 122.5(2)
C4 C3 C2 122.4(3)
C4 C3 H3A 118.8
C2 C3 H3A 118.8
C3 C4 C5 117.7(3)
C3 C4 C10 121.4(3)
C5 C4 C10 121.0(3)
C4 C5 C6 122.5(3)
C4 C5 H5A 118.7
C6 C5 H5A 118.7
C5 C6 C1 119.4(3)
C5 C6 C13 118.7(2)
C1 C6 C13 121.8(2)
C2 C7 C9 112.4(3)
C2 C7 C8 110.4(2)
C9 C7 C8 110.2(2)
C2 C7 H7A 107.9
C9 C7 H7A 107.9
C8 C7 H7A 107.9
C7 C8 H8A 109.5
C7 C8 H8B 109.5
H8A C8 H8B 109.5
C7 C8 H8C 109.5
H8A C8 H8C 109.5
H8B C8 H8C 109.5
C7 C9 H9A 109.5
C7 C9 H9B 109.5
H9A C9 H9B 109.5
C7 C9 H9C 109.5
H9A C9 H9C 109.5
H9B C9 H9C 109.5
C11 C10 C12 110.2(3)
C11 C10 C4 112.4(3)
C12 C10 C4 110.8(3)
C11 C10 H10A 107.8
C12 C10 H10A 107.8
C4 C10 H10A 107.8
C10 C11 H11A 109.5
C10 C11 H11B 109.5
H11A C11 H11B 109.5
C10 C11 H11C 109.5
H11A C11 H11C 109.5
H11B C11 H11C 109.5
C10 C12 H12A 109.5
C10 C12 H12B 109.5
H12A C12 H12B 109.5
C10 C12 H12C 109.5
H12A C12 H12C 109.5
H12B C12 H12C 109.5
C14 C13 C15 111.6(3)
C14 C13 C6 111.1(3)
C15 C13 C6 114.3(3)
C14 C13 H13A 106.4
C15 C13 H13A 106.4
C6 C13 H13A 106.4
C13 C14 H14A 109.5
C13 C14 H14B 109.5
H14A C14 H14B 109.5
C13 C14 H14C 109.5
H14A C14 H14C 109.5
H14B C14 H14C 109.5
C13 C15 H15A 109.5
C13 C15 H15B 109.5
H15A C15 H15B 109.5
C13 C15 H15C 109.5
H15A C15 H15C 109.5
H15B C15 H15C 109.5
C21 C16 C17 117.9(2)
C21 C16 Si2 116.9(2)
C17 C16 Si2 125.1(2)
C18 C17 C16 119.6(3)
C18 C17 C22 116.3(2)
C16 C17 C22 124.1(2)
C19 C18 C17 122.8(3)
C19 C18 H18A 118.6
C17 C18 H18A 118.6
C18 C19 C20 117.4(3)
C18 C19 C25 120.7(3)
C20 C19 C25 121.8(3)
C19 C20 C21 122.0(3)
C19 C20 H20A 119.0
C21 C20 H20A 119.0
C20 C21 C16 120.2(3)
C20 C21 C28 117.0(3)
C16 C21 C28 122.9(3)
C17 C22 C23 111.4(3)
C17 C22 C24 112.4(3)
C23 C22 C24 110.0(3)
C17 C22 H22A 107.6
C23 C22 H22A 107.6
C24 C22 H22A 107.6
C22 C23 H23A 109.5
C22 C23 H23B 109.5
H23A C23 H23B 109.5
C22 C23 H23C 109.5
H23A C23 H23C 109.5
H23B C23 H23C 109.5
C22 C24 H24A 109.5
C22 C24 H24B 109.5
H24A C24 H24B 109.5
C22 C24 H24C 109.5
H24A C24 H24C 109.5
H24B C24 H24C 109.5
C26 C25 C27 111.9(3)
C26 C25 C19 111.0(3)
C27 C25 C19 112.2(3)
C26 C25 H25A 107.1
C27 C25 H25A 107.1
C19 C25 H25A 107.1
C25 C26 H26A 109.5
C25 C26 H26B 109.5
H26A C26 H26B 109.5
C25 C26 H26C 109.5
H26A C26 H26C 109.5
H26B C26 H26C 109.5
C25 C27 H27A 109.5
C25 C27 H27B 109.5
H27A C27 H27B 109.5
C25 C27 H27C 109.5
H27A C27 H27C 109.5
H27B C27 H27C 109.5
C29 C28 C21 111.4(3)
C29 C28 C30 111.1(3)
C21 C28 C30 111.4(3)
C29 C28 H28A 107.6
C21 C28 H28A 107.6
C30 C28 H28A 107.6
C28 C29 H29A 109.5
C28 C29 H29B 109.5
H29A C29 H29B 109.5
C28 C29 H29C 109.5
H29A C29 H29C 109.5
H29B C29 H29C 109.5
C28 C30 H30A 109.5
C28 C30 H30B 109.5
H30A C30 H30B 109.5
C28 C30 H30C 109.5
H30A C30 H30C 109.5
H30B C30 H30C 109.5
C36 C31 C32 117.7(2)
C36 C31 Si2 118.3(2)
C32 C31 Si2 123.9(2)
C33 C32 C31 119.6(3)
C33 C32 C37 115.9(3)
C31 C32 C37 124.5(3)
C34 C33 C32 123.3(3)
C34 C33 H33A 118.4
C32 C33 H33A 118.4
C33 C34 C35 117.2(3)
C33 C34 C40 120.0(3)
C35 C34 C40 122.8(3)
C34 C35 C36 122.5(3)
C34 C35 H35A 118.7
C36 C35 H35A 118.7
C35 C36 C31 119.7(3)
C35 C36 C43 117.5(3)
C31 C36 C43 122.8(3)
C32 C37 C38 110.7(3)
C32 C37 C39 112.8(3)
C38 C37 C39 110.4(3)
C32 C37 H37A 107.6
C38 C37 H37A 107.6
C39 C37 H37A 107.6
C37 C38 H38A 109.5
C37 C38 H38B 109.5
H38A C38 H38B 109.5
C37 C38 H38C 109.5
H38A C38 H38C 109.5
H38B C38 H38C 109.5
C37 C39 H39A 109.5
C37 C39 H39B 109.5
H39A C39 H39B 109.5
C37 C39 H39C 109.5
H39A C39 H39C 109.5
H39B C39 H39C 109.5
C42 C40 C41 117.2(5)
C42 C40 C34 114.9(4)
C41 C40 C34 110.3(4)
C42 C40 H40A 104.3
C41 C40 H40A 104.3
C34 C40 H40A 104.3
C40 C41 H41A 109.5
C40 C41 H41B 109.5
H41A C41 H41B 109.5
C40 C41 H41C 109.5
H41A C41 H41C 109.5
H41B C41 H41C 109.5
C40 C42 H42A 109.5
C40 C42 H42B 109.5
H42A C42 H42B 109.5
C40 C42 H42C 109.5
H42A C42 H42C 109.5
H42B C42 H42C 109.5
C45 C43 C36 112.4(3)
C45 C43 C44 110.1(3)
C36 C43 C44 110.6(3)
C45 C43 H43A 107.9
C36 C43 H43A 107.9
C44 C43 H43A 107.9
C43 C44 H44A 109.5
C43 C44 H44B 109.5
H44A C44 H44B 109.5
C43 C44 H44C 109.5
H44A C44 H44C 109.5
H44B C44 H44C 109.5
C43 C45 H45A 109.5
C43 C45 H45B 109.5
H45A C45 H45B 109.5
C43 C45 H45C 109.5
H45A C45 H45C 109.5
H45B C45 H45C 109.5
Si3 C46 H46A 109.5
Si3 C46 H46B 109.5
H46A C46 H46B 109.5
Si3 C46 H46C 109.5
H46A C46 H46C 109.5
H46B C46 H46C 109.5
Si3 C47 H47A 109.5
Si3 C47 H47B 109.5
H47A C47 H47B 109.5
Si3 C47 H47C 109.5
H47A C47 H47C 109.5
H47B C47 H47C 109.5
C51 Si4 Cl2 107.09(9)
C51 Si4 Si6 136.99(9)
Cl2 Si4 Si6 99.62(4)
C51 Si4 Si5 141.11(9)
Cl2 Si4 Si5 100.17(4)
Si6 Si4 Si5 61.13(3)
C66 Si5 C81 113.20(12)
C66 Si5 Si4 119.15(9)
C81 Si5 Si4 121.80(8)
C66 Si5 Si6 103.19(9)
C81 Si5 Si6 130.33(9)
Si4 Si5 Si6 58.42(3)
C96 Si6 C97 110.49(16)
C96 Si6 Si4 117.98(11)
C97 Si6 Si4 120.68(12)
C96 Si6 Si5 128.49(11)
C97 Si6 Si5 111.24(12)
Si4 Si6 Si5 60.45(3)
C56 C51 C52 118.6(2)
C56 C51 Si4 120.0(2)
C52 C51 Si4 121.3(2)
C53 C52 C51 119.1(3)
C53 C52 C57 117.9(2)
C51 C52 C57 123.0(2)
C54 C53 C52 123.0(3)
C54 C53 H53A 118.5
C52 C53 H53A 118.5
C53 C54 C55 117.2(3)
C53 C54 C60 121.1(3)
C55 C54 C60 121.6(3)
C54 C55 C56 122.5(3)
C54 C55 H55A 118.8
C56 C55 H55A 118.8
C55 C56 C51 119.6(3)
C55 C56 C63 118.1(2)
C51 C56 C63 122.3(2)
C58 C57 C59 109.8(3)
C58 C57 C52 113.9(3)
C59 C57 C52 110.7(3)
C58 C57 H57A 107.4
C59 C57 H57A 107.4
C52 C57 H57A 107.4
C57 C58 H58A 109.5
C57 C58 H58B 109.5
H58A C58 H58B 109.5
C57 C58 H58C 109.5
H58A C58 H58C 109.5
H58B C58 H58C 109.5
C57 C59 H59A 109.5
C57 C59 H59B 109.5
H59A C59 H59B 109.5
C57 C59 H59C 109.5
H59A C59 H59C 109.5
H59B C59 H59C 109.5
C62 C60 C54 110.8(3)
C62 C60 C61 110.4(3)
C54 C60 C61 112.6(3)
C62 C60 H60A 107.6
C54 C60 H60A 107.6
C61 C60 H60A 107.6
C60 C61 H61A 109.5
C60 C61 H61B 109.5
H61A C61 H61B 109.5
C60 C61 H61C 109.5
H61A C61 H61C 109.5
H61B C61 H61C 109.5
C60 C62 H62A 109.5
C60 C62 H62B 109.5
H62A C62 H62B 109.5
C60 C62 H62C 109.5
H62A C62 H62C 109.5
H62B C62 H62C 109.5
C56 C63 C65 112.3(3)
C56 C63 C64 110.3(2)
C65 C63 C64 110.2(2)
C56 C63 H63A 108.0
C65 C63 H63A 108.0
C64 C63 H63A 108.0
C63 C64 H64A 109.5
C63 C64 H64B 109.5
H64A C64 H64B 109.5
C63 C64 H64C 109.5
H64A C64 H64C 109.5
H64B C64 H64C 109.5
C63 C65 H65A 109.5
C63 C65 H65B 109.5
H65A C65 H65B 109.5
C63 C65 H65C 109.5
H65A C65 H65C 109.5
H65B C65 H65C 109.5
C67 C66 C71 118.2(2)
C67 C66 Si5 125.1(2)
C71 C66 Si5 116.6(2)
C68 C67 C66 119.5(3)
C68 C67 C72 116.1(2)
C66 C67 C72 124.4(2)
C69 C68 C67 122.5(3)
C69 C68 H68A 118.7
C67 C68 H68A 118.7
C68 C69 C70 118.2(3)
C68 C69 C75 120.1(3)
C70 C69 C75 121.7(3)
C69 C70 C71 121.9(3)
C69 C70 H70A 119.1
C71 C70 H70A 119.1
C70 C71 C66 119.7(3)
C70 C71 C78 117.7(3)
C66 C71 C78 122.6(2)
C67 C72 C74 112.8(2)
C67 C72 C73 111.1(3)
C74 C72 C73 109.6(3)
C67 C72 H72A 107.7
C74 C72 H72A 107.7
C73 C72 H72A 107.7
C72 C73 H73A 109.5
C72 C73 H73B 109.5
H73A C73 H73B 109.5
C72 C73 H73C 109.5
H73A C73 H73C 109.5
H73B C73 H73C 109.5
C72 C74 H74A 109.5
C72 C74 H74B 109.5
H74A C74 H74B 109.5
C72 C74 H74C 109.5
H74A C74 H74C 109.5
H74B C74 H74C 109.5
C77 C75 C76 111.6(4)
C77 C75 C69 112.6(3)
C76 C75 C69 110.4(3)
C77 C75 H75A 107.3
C76 C75 H75A 107.3
C69 C75 H75A 107.3
C75 C76 H76A 109.5
C75 C76 H76B 109.5
H76A C76 H76B 109.5
C75 C76 H76C 109.5
H76A C76 H76C 109.5
H76B C76 H76C 109.5
C75 C77 H77A 109.5
C75 C77 H77B 109.5
H77A C77 H77B 109.5
C75 C77 H77C 109.5
H77A C77 H77C 109.5
H77B C77 H77C 109.5
C71 C78 C79 111.2(3)
C71 C78 C80 112.5(3)
C79 C78 C80 111.2(3)
C71 C78 H78A 107.2
C79 C78 H78A 107.2
C80 C78 H78A 107.2
C78 C79 H79A 109.5
C78 C79 H79B 109.5
H79A C79 H79B 109.5
C78 C79 H79C 109.5
H79A C79 H79C 109.5
H79B C79 H79C 109.5
C78 C80 H80A 109.5
C78 C80 H80B 109.5
H80A C80 H80B 109.5
C78 C80 H80C 109.5
H80A C80 H80C 109.5
H80B C80 H80C 109.5
C82 C81 C86 117.5(2)
C82 C81 Si5 118.4(2)
C86 C81 Si5 124.0(2)
C83 C82 C81 120.2(3)
C83 C82 C87 116.9(3)
C81 C82 C87 122.9(2)
C84 C83 C82 122.5(3)
C84 C83 H83A 118.8
C82 C83 H83A 118.8
C85 C84 C83 117.0(3)
C85 C84 C90 119.9(3)
C83 C84 C90 123.0(3)
C84 C85 C86 123.3(3)
C84 C85 H85A 118.4
C86 C85 H85A 118.4
C85 C86 C81 119.5(3)
C85 C86 C93 116.8(2)
C81 C86 C93 123.7(2)
C82 C87 C88 111.7(3)
C82 C87 C89 111.2(2)
C88 C87 C89 110.4(3)
C82 C87 H87A 107.8
C88 C87 H87A 107.8
C89 C87 H87A 107.8
C87 C88 H88A 109.5
C87 C88 H88B 109.5
H88A C88 H88B 109.5
C87 C88 H88C 109.5
H88A C88 H88C 109.5
H88B C88 H88C 109.5
C87 C89 H89A 109.5
C87 C89 H89B 109.5
H89A C89 H89B 109.5
C87 C89 H89C 109.5
H89A C89 H89C 109.5
H89B C89 H89C 109.5
C92 C90 C84 114.1(3)
C92 C90 C91 111.2(4)
C84 C90 C91 109.4(3)
C92 C90 H90A 107.3
C84 C90 H90A 107.3
C91 C90 H90A 107.3
C90 C91 H91A 109.5
C90 C91 H91B 109.5
H91A C91 H91B 109.5
C90 C91 H91C 109.5
H91A C91 H91C 109.5
H91B C91 H91C 109.5
C90 C92 H92A 109.5
C90 C92 H92B 109.5
H92A C92 H92B 109.5
C90 C92 H92C 109.5
H92A C92 H92C 109.5
H92B C92 H92C 109.5
C86 C93 C95 110.5(3)
C86 C93 C94 113.2(3)
C95 C93 C94 110.3(3)
C86 C93 H93A 107.5
C95 C93 H93A 107.5
C94 C93 H93A 107.5
C93 C94 H94A 109.5
C93 C94 H94B 109.5
H94A C94 H94B 109.5
C93 C94 H94C 109.5
H94A C94 H94C 109.5
H94B C94 H94C 109.5
C93 C95 H95A 109.5
C93 C95 H95B 109.5
H95A C95 H95B 109.5
C93 C95 H95C 109.5
H95A C95 H95C 109.5
H95B C95 H95C 109.5
Si6 C96 H96A 109.5
Si6 C96 H96B 109.5
H96A C96 H96B 109.5
Si6 C96 H96C 109.5
H96A C96 H96C 109.5
H96B C96 H96C 109.5
Si6 C97 H97A 109.5
Si6 C97 H97B 109.5
H97A C97 H97B 109.5
Si6 C97 H97C 109.5
H97A C97 H97C 109.5
H97B C97 H97C 109.5

loop_
_geom_bond_atom_site_label_1
_geom_bond_atom_site_label_2
_geom_bond_distance
Si1 C1 1.889(3)
Si1 Cl1 2.0998(10)
Si1 Si3 2.3059(11)
Si1 Si2 2.3593(10)
Si2 C16 1.909(3)
Si2 C31 1.914(3)
Si2 Si3 2.3810(11)
Si3 C46 1.876(3)
Si3 C47 1.880(3)
C1 C2 1.413(4)
C1 C6 1.413(4)
C2 C3 1.397(4)
C2 C7 1.517(4)
C3 C4 1.378(4)
C3 H3A 0.9500
C4 C5 1.386(4)
C4 C10 1.530(4)
C5 C6 1.393(4)
C5 H5A 0.9500
C6 C13 1.521(4)
C7 C9 1.526(4)
C7 C8 1.530(4)
C7 H7A 1.0000
C8 H8A 0.9800
C8 H8B 0.9800
C8 H8C 0.9800
C9 H9A 0.9800
C9 H9B 0.9800
C9 H9C 0.9800
C10 C11 1.520(5)
C10 C12 1.525(5)
C10 H10A 1.0000
C11 H11A 0.9800
C11 H11B 0.9800
C11 H11C 0.9800
C12 H12A 0.9800
C12 H12B 0.9800
C12 H12C 0.9800
C13 C14 1.499(5)
C13 C15 1.519(4)
C13 H13A 1.0000
C14 H14A 0.9800
C14 H14B 0.9800
C14 H14C 0.9800
C15 H15A 0.9800
C15 H15B 0.9800
C15 H15C 0.9800
C16 C21 1.409(4)
C16 C17 1.409(4)
C17 C18 1.400(4)
C17 C22 1.517(4)
C18 C19 1.372(4)
C18 H18A 0.9500
C19 C20 1.390(4)
C19 C25 1.524(4)
C20 C21 1.393(4)
C20 H20A 0.9500
C21 C28 1.519(4)
C22 C23 1.521(4)
C22 C24 1.530(4)
C22 H22A 1.0000
C23 H23A 0.9800
C23 H23B 0.9800
C23 H23C 0.9800
C24 H24A 0.9800
C24 H24B 0.9800
C24 H24C 0.9800
C25 C26 1.496(6)
C25 C27 1.517(5)
C25 H25A 1.0000
C26 H26A 0.9800
C26 H26B 0.9800
C26 H26C 0.9800
C27 H27A 0.9800
C27 H27B 0.9800
C27 H27C 0.9800
C28 C29 1.517(5)
C28 C30 1.533(5)
C28 H28A 1.0000
C29 H29A 0.9800
C29 H29B 0.9800
C29 H29C 0.9800
C30 H30A 0.9800
C30 H30B 0.9800
C30 H30C 0.9800
C31 C36 1.409(4)
C31 C32 1.420(4)
C32 C33 1.387(4)
C32 C37 1.514(4)
C33 C34 1.364(5)
C33 H33A 0.9500
C34 C35 1.386(5)
C34 C40 1.525(5)
C35 C36 1.393(4)
C35 H35A 0.9500
C36 C43 1.521(4)
C37 C38 1.527(5)
C37 C39 1.530(5)
C37 H37A 1.0000
C38 H38A 0.9800
C38 H38B 0.9800
C38 H38C 0.9800
C39 H39A 0.9800
C39 H39B 0.9800
C39 H39C 0.9800
C40 C42 1.441(7)
C40 C41 1.496(7)
C40 H40A 1.0000
C41 H41A 0.9800
C41 H41B 0.9800
C41 H41C 0.9800
C42 H42A 0.9800
C42 H42B 0.9800
C42 H42C 0.9800
C43 C45 1.520(5)
C43 C44 1.523(4)
C43 H43A 1.0000
C44 H44A 0.9800
C44 H44B 0.9800
C44 H44C 0.9800
C45 H45A 0.9800
C45 H45B 0.9800
C45 H45C 0.9800
C46 H46A 0.9800
C46 H46B 0.9800
C46 H46C 0.9800
C47 H47A 0.9800
C47 H47B 0.9800
C47 H47C 0.9800
Si4 C51 1.892(3)
Si4 Cl2 2.0991(10)
Si4 Si6 2.3087(11)
Si4 Si5 2.3575(10)
Si5 C66 1.909(3)
Si5 C81 1.911(3)
Si5 Si6 2.3733(11)
Si6 C96 1.877(3)
Si6 C97 1.880(3)
C51 C56 1.408(4)
C51 C52 1.412(4)
C52 C53 1.392(4)
C52 C57 1.523(4)
C53 C54 1.380(4)
C53 H53A 0.9500
C54 C55 1.383(4)
C54 C60 1.522(4)
C55 C56 1.393(4)
C55 H55A 0.9500
C56 C63 1.526(4)
C57 C58 1.511(5)
C57 C59 1.512(5)
C57 H57A 1.0000
C58 H58A 0.9800
C58 H58B 0.9800
C58 H58C 0.9800
C59 H59A 0.9800
C59 H59B 0.9800
C59 H59C 0.9800
C60 C62 1.521(5)
C60 C61 1.525(5)
C60 H60A 1.0000
C61 H61A 0.9800
C61 H61B 0.9800
C61 H61C 0.9800
C62 H62A 0.9800
C62 H62B 0.9800
C62 H62C 0.9800
C63 C65 1.526(4)
C63 C64 1.529(4)
C63 H63A 1.0000
C64 H64A 0.9800
C64 H64B 0.9800
C64 H64C 0.9800
C65 H65A 0.9800
C65 H65B 0.9800
C65 H65C 0.9800
C66 C67 1.406(4)
C66 C71 1.415(4)
C67 C68 1.395(4)
C67 C72 1.517(4)
C68 C69 1.369(4)
C68 H68A 0.9500
C69 C70 1.379(4)
C69 C75 1.528(4)
C70 C71 1.394(4)
C70 H70A 0.9500
C71 C78 1.517(4)
C72 C74 1.525(4)
C72 C73 1.528(4)
C72 H72A 1.0000
C73 H73A 0.9800
C73 H73B 0.9800
C73 H73C 0.9800
C74 H74A 0.9800
C74 H74B 0.9800
C74 H74C 0.9800
C75 C77 1.476(6)
C75 C76 1.516(6)
C75 H75A 1.0000
C76 H76A 0.9800
C76 H76B 0.9800
C76 H76C 0.9800
C77 H77A 0.9800
C77 H77B 0.9800
C77 H77C 0.9800
C78 C79 1.525(5)
C78 C80 1.526(5)
C78 H78A 1.0000
C79 H79A 0.9800
C79 H79B 0.9800
C79 H79C 0.9800
C80 H80A 0.9800
C80 H80B 0.9800
C80 H80C 0.9800
C81 C82 1.410(4)
C81 C86 1.422(4)
C82 C83 1.390(4)
C82 C87 1.521(4)
C83 C84 1.383(4)
C83 H83A 0.9500
C84 C85 1.379(4)
C84 C90 1.521(4)
C85 C86 1.383(4)
C85 H85A 0.9500
C86 C93 1.516(4)
C87 C88 1.524(5)
C87 C89 1.524(4)
C87 H87A 1.0000
C88 H88A 0.9800
C88 H88B 0.9800
C88 H88C 0.9800
C89 H89A 0.9800
C89 H89B 0.9800
C89 H89C 0.9800
C90 C92 1.506(5)
C90 C91 1.531(5)
C90 H90A 1.0000
C91 H91A 0.9800
C91 H91B 0.9800
C91 H91C 0.9800
C92 H92A 0.9800
C92 H92B 0.9800
C92 H92C 0.9800
C93 C95 1.526(4)
C93 C94 1.529(5)
C93 H93A 1.0000
C94 H94A 0.9800
C94 H94B 0.9800
C94 H94C 0.9800
C95 H95A 0.9800
C95 H95B 0.9800
C95 H95C 0.9800
C96 H96A 0.9800
C96 H96B 0.9800
C96 H96C 0.9800
C97 H97A 0.9800
C97 H97B 0.9800
C97 H97C 0.9800

loop_
_geom_torsion_atom_site_label_1
_geom_torsion_atom_site_label_2
_geom_torsion_atom_site_label_3
_geom_torsion_atom_site_label_4
_geom_torsion
C1 Si1 Si2 C16 -38.85(19)
Cl1 Si1 Si2 C16 -173.77(11)
Si3 Si1 Si2 C16 89.68(11)
C1 Si1 Si2 C31 110.97(18)
Cl1 Si1 Si2 C31 -23.95(11)
Si3 Si1 Si2 C31 -120.51(11)
C1 Si1 Si2 Si3 -128.53(15)
Cl1 Si1 Si2 Si3 96.56(4)
C1 Si1 Si3 C46 -100.25(17)
Cl1 Si1 Si3 C46 27.03(13)
Si2 Si1 Si3 C46 121.90(12)
C1 Si1 Si3 C47 39.48(19)
Cl1 Si1 Si3 C47 166.76(13)
Si2 Si1 Si3 C47 -98.36(14)
C1 Si1 Si3 Si2 137.84(13)
Cl1 Si1 Si3 Si2 -94.88(4)
C16 Si2 Si3 C46 141.84(16)
C31 Si2 Si3 C46 3.14(19)
Si1 Si2 Si3 C46 -102.03(15)
C16 Si2 Si3 C47 -1.98(15)
C31 Si2 Si3 C47 -140.68(16)
Si1 Si2 Si3 C47 114.15(12)
C16 Si2 Si3 Si1 -116.13(9)
C31 Si2 Si3 Si1 105.17(12)
Cl1 Si1 C1 C2 70.9(2)
Si3 Si1 C1 C2 -164.14(16)
Si2 Si1 C1 C2 -62.0(3)
Cl1 Si1 C1 C6 -107.3(2)
Si3 Si1 C1 C6 17.6(3)
Si2 Si1 C1 C6 119.7(2)
C6 C1 C2 C3 0.0(4)
Si1 C1 C2 C3 -178.3(2)
C6 C1 C2 C7 177.8(2)
Si1 C1 C2 C7 -0.5(4)
C1 C2 C3 C4 -0.7(4)
C7 C2 C3 C4 -178.6(3)
C2 C3 C4 C5 0.7(4)
C2 C3 C4 C10 -177.8(3)
C3 C4 C5 C6 0.0(4)
C10 C4 C5 C6 178.5(3)
C4 C5 C6 C1 -0.6(4)
C4 C5 C6 C13 177.0(3)
C2 C1 C6 C5 0.6(4)
Si1 C1 C6 C5 178.9(2)
C2 C1 C6 C13 -177.0(2)
Si1 C1 C6 C13 1.3(4)
C3 C2 C7 C9 -48.0(3)
C1 C2 C7 C9 134.2(3)
C3 C2 C7 C8 75.4(3)
C1 C2 C7 C8 -102.4(3)
C3 C4 C10 C11 -52.0(4)
C5 C4 C10 C11 129.5(3)
C3 C4 C10 C12 71.8(4)
C5 C4 C10 C12 -106.7(3)
C5 C6 C13 C14 -90.0(4)
C1 C6 C13 C14 87.6(4)
C5 C6 C13 C15 37.4(4)
C1 C6 C13 C15 -145.0(3)
C31 Si2 C16 C21 62.3(3)
Si1 Si2 C16 C21 -145.77(19)
Si3 Si2 C16 C21 -84.2(2)
C31 Si2 C16 C17 -120.7(2)
Si1 Si2 C16 C17 31.2(3)
Si3 Si2 C16 C17 92.8(2)
C21 C16 C17 C18 1.5(4)
Si2 C16 C17 C18 -175.5(2)
C21 C16 C17 C22 -180.0(3)
Si2 C16 C17 C22 3.1(4)
C16 C17 C18 C19 -2.0(5)
C22 C17 C18 C19 179.3(3)
C17 C18 C19 C20 0.1(5)
C17 C18 C19 C25 -177.7(3)
C18 C19 C20 C21 2.3(5)
C25 C19 C20 C21 -179.9(3)
C19 C20 C21 C16 -2.8(5)
C19 C20 C21 C28 176.4(3)
C17 C16 C21 C20 0.8(4)
Si2 C16 C21 C20 178.0(2)
C17 C16 C21 C28 -178.3(3)
Si2 C16 C21 C28 -1.1(4)
C18 C17 C22 C23 73.3(3)
C16 C17 C22 C23 -105.3(3)
C18 C17 C22 C24 -50.7(4)
C16 C17 C22 C24 130.7(3)
C18 C19 C25 C26 94.6(4)
C20 C19 C25 C26 -83.2(4)
C18 C19 C25 C27 -139.4(3)
C20 C19 C25 C27 42.8(5)
C20 C21 C28 C29 68.5(4)
C16 C21 C28 C29 -112.4(3)
C20 C21 C28 C30 -56.2(4)
C16 C21 C28 C30 122.9(3)
C16 Si2 C31 C36 58.6(3)
Si1 Si2 C31 C36 -93.1(2)
Si3 Si2 C31 C36 -165.35(17)
C16 Si2 C31 C32 -119.2(2)
Si1 Si2 C31 C32 89.1(2)
Si3 Si2 C31 C32 16.8(3)
C36 C31 C32 C33 -0.4(4)
Si2 C31 C32 C33 177.4(2)
C36 C31 C32 C37 180.0(3)
Si2 C31 C32 C37 -2.2(4)
C31 C32 C33 C34 0.1(5)
C37 C32 C33 C34 179.8(3)
C32 C33 C34 C35 0.1(6)
C32 C33 C34 C40 177.6(4)
C33 C34 C35 C36 -0.1(6)
C40 C34 C35 C36 -177.5(4)
C34 C35 C36 C31 -0.2(5)
C34 C35 C36 C43 -180.0(3)
C32 C31 C36 C35 0.4(4)
Si2 C31 C36 C35 -177.5(2)
C32 C31 C36 C43 -179.8(3)
Si2 C31 C36 C43 2.3(4)
C33 C32 C37 C38 67.5(4)
C31 C32 C37 C38 -112.9(3)
C33 C32 C37 C39 -56.8(4)
C31 C32 C37 C39 122.8(3)
C33 C34 C40 C42 141.5(5)
C35 C34 C40 C42 -41.2(7)
C33 C34 C40 C41 -83.4(6)
C35 C34 C40 C41 93.9(6)
C35 C36 C43 C45 -49.5(4)
C31 C36 C43 C45 130.6(3)
C35 C36 C43 C44 73.9(4)
C31 C36 C43 C44 -105.9(3)
C51 Si4 Si5 C66 42.35(18)
Cl2 Si4 Si5 C66 176.62(10)
Si6 Si4 Si5 C66 -87.93(10)
C51 Si4 Si5 C81 -108.88(17)
Cl2 Si4 Si5 C81 25.39(11)
Si6 Si4 Si5 C81 120.84(11)
C51 Si4 Si5 Si6 130.28(15)
Cl2 Si4 Si5 Si6 -95.45(4)
C51 Si4 Si6 C96 104.00(17)
Cl2 Si4 Si6 C96 -24.22(13)
Si5 Si4 Si6 C96 -120.60(12)
C51 Si4 Si6 C97 -36.89(19)
Cl2 Si4 Si6 C97 -165.12(13)
Si5 Si4 Si6 C97 98.50(13)
C51 Si4 Si6 Si5 -135.40(13)
Cl2 Si4 Si6 Si5 96.38(4)
C66 Si5 Si6 C96 -139.91(16)
C81 Si5 Si6 C96 -3.04(18)
Si4 Si5 Si6 C96 103.78(14)
C66 Si5 Si6 C97 2.17(15)
C81 Si5 Si6 C97 139.04(16)
Si4 Si5 Si6 C97 -114.13(12)
C66 Si5 Si6 Si4 116.31(9)
C81 Si5 Si6 Si4 -106.83(11)
Cl2 Si4 C51 C56 -71.7(2)
Si6 Si4 C51 C56 162.39(16)
Si5 Si4 C51 C56 60.7(3)
Cl2 Si4 C51 C52 107.1(2)
Si6 Si4 C51 C52 -18.8(3)
Si5 Si4 C51 C52 -120.4(2)
C56 C51 C52 C53 -0.5(4)
Si4 C51 C52 C53 -179.3(2)
C56 C51 C52 C57 178.0(3)
Si4 C51 C52 C57 -0.8(4)
C51 C52 C53 C54 0.3(4)
C57 C52 C53 C54 -178.3(3)
C52 C53 C54 C55 0.3(4)
C52 C53 C54 C60 -177.7(3)
C53 C54 C55 C56 -0.6(4)
C60 C54 C55 C56 177.3(3)
C54 C55 C56 C51 0.4(4)
C54 C55 C56 C63 178.4(3)
C52 C51 C56 C55 0.2(4)
Si4 C51 C56 C55 179.0(2)
C52 C51 C56 C63 -177.7(2)
Si4 C51 C56 C63 1.1(4)
C53 C52 C57 C58 -46.6(4)
C51 C52 C57 C58 134.9(3)
C53 C52 C57 C59 77.7(4)
C51 C52 C57 C59 -100.9(4)
C53 C54 C60 C62 105.2(4)
C55 C54 C60 C62 -72.7(4)
C53 C54 C60 C61 -130.6(3)
C55 C54 C60 C61 51.6(4)
C55 C56 C63 C65 48.9(3)
C51 C56 C63 C65 -133.1(3)
C55 C56 C63 C64 -74.4(3)
C51 C56 C63 C64 103.5(3)
C81 Si5 C66 C67 121.6(2)
Si4 Si5 C66 C67 -31.9(3)
Si6 Si5 C66 C67 -92.9(2)
C81 Si5 C66 C71 -62.3(2)
Si4 Si5 C66 C71 144.16(19)
Si6 Si5 C66 C71 83.2(2)
C71 C66 C67 C68 -1.0(4)
Si5 C66 C67 C68 175.1(2)
C71 C66 C67 C72 179.8(3)
Si5 C66 C67 C72 -4.2(4)
C66 C67 C68 C69 2.0(5)
C72 C67 C68 C69 -178.6(3)
C67 C68 C69 C70 -1.2(5)
C67 C68 C69 C75 177.1(3)
C68 C69 C70 C71 -0.6(5)
C75 C69 C70 C71 -178.9(3)
C69 C70 C71 C66 1.6(5)
C69 C70 C71 C78 -179.5(3)
C67 C66 C71 C70 -0.8(4)
Si5 C66 C71 C70 -177.2(2)
C67 C66 C71 C78 -179.6(3)
Si5 C66 C71 C78 4.0(4)
C68 C67 C72 C74 51.8(4)
C66 C67 C72 C74 -128.9(3)
C68 C67 C72 C73 -71.7(3)
C66 C67 C72 C73 107.6(3)
C68 C69 C75 C77 134.4(4)
C70 C69 C75 C77 -47.3(5)
C68 C69 C75 C76 -100.1(4)
C70 C69 C75 C76 78.2(4)
C70 C71 C78 C79 -71.9(4)
C66 C71 C78 C79 107.0(3)
C70 C71 C78 C80 53.6(4)
C66 C71 C78 C80 -127.6(3)
C66 Si5 C81 C82 -57.2(2)
Si4 Si5 C81 C82 95.6(2)
Si6 Si5 C81 C82 169.24(16)
C66 Si5 C81 C86 119.9(2)
Si4 Si5 C81 C86 -87.3(2)
Si6 Si5 C81 C86 -13.7(3)
C86 C81 C82 C83 -1.0(4)
Si5 C81 C82 C83 176.3(2)
C86 C81 C82 C87 179.3(3)
Si5 C81 C82 C87 -3.5(4)
C81 C82 C83 C84 0.7(5)
C87 C82 C83 C84 -179.6(3)
C82 C83 C84 C85 -0.3(5)
C82 C83 C84 C90 175.7(3)
C83 C84 C85 C86 0.3(5)
C90 C84 C85 C86 -175.8(3)
C84 C85 C86 C81 -0.6(5)
C84 C85 C86 C93 179.6(3)
C82 C81 C86 C85 0.9(4)
Si5 C81 C86 C85 -176.1(2)
C82 C81 C86 C93 -179.3(3)
Si5 C81 C86 C93 3.7(4)
C83 C82 C87 C88 50.8(4)
C81 C82 C87 C88 -129.4(3)
C83 C82 C87 C89 -73.0(3)
C81 C82 C87 C89 106.8(3)
C85 C84 C90 C92 -156.9(4)
C83 C84 C90 C92 27.2(5)
C85 C84 C90 C91 77.8(4)
C83 C84 C90 C91 -98.1(4)
C85 C86 C93 C95 -67.5(3)
C81 C86 C93 C95 112.8(3)
C85 C86 C93 C94 56.9(4)
C81 C86 C93 C94 -122.9(3)
